data_4315008
loop_
_publ_author_name
'Sarah E. Lister'
'Anne Soleilhavoup'
'Ray L. Withers'
'Paul Hodgkinson'
'John S. O. Evans'

_publ_section_title
;
 Structures and Phase Transitions in (MoO2)2P2O7
;
_journal_name_full 'Inorganic Chemistry'
_journal_page_first 2290
_journal_page_last 2301
_journal_paper_doi 10.1021/ic902166j
_journal_volume 49
_journal_year 2010
_chemical_formula_moiety 'Mo8 O44 P8'
_chemical_formula_sum 'Mo8 O44 P8'
_chemical_formula_weight 1719.28
_chemical_name_common alpha_(MoO2)2P2O7
_space_group_IT_number 14
_symmetry_cell_setting monoclinic
_symmetry_Int_Tables_number 14
_symmetry_space_group_name_Hall '-P 2ybc'
_symmetry_space_group_name_H-M 'P 1 21/c 1'
_cell_angle_alpha 90
_cell_angle_beta 90.2009(2)
_cell_angle_gamma 90
_cell_formula_units_Z 4
_cell_length_a 17.8161(3)
_cell_length_b 10.3672(1)
_cell_length_c 17.8089(3)
_cell_measurement_temperature 250
_cell_volume 3289.34(8)
_diffrn_ambient_temperature 250
_diffrn_radiation_type synchrotron
_diffrn_radiation_wavelength 0.35285
_refine_ls_R_factor_all 0.0385
_cod_data_source_file ic902166j_si_002_1.cif
_cod_data_source_block block
_cod_database_code 4315008

loop_
_symmetry_equiv_pos_as_xyz
'-x, -y, -z'
'-x, y+1/2, -z+1/2'
'x, -y+1/2, z+1/2'
'x, y, z'

loop_
_atom_site_label
_atom_site_type_symbol
_atom_site_symmetry_multiplicity
_atom_site_fract_x
_atom_site_fract_y
_atom_site_fract_z
_atom_site_occupancy
_atom_site_B_iso_or_equiv
Mo1_1 Mo 4 0.06649(20) 0.77668(33) 0.94096(20) 1 1.240(32)
Mo1_2 Mo 4 0.31092(21) 0.76887(29) 0.68685(21) 1 1.240(32)
Mo1_3 Mo 4 0.55988(20) 0.77757(33) 0.43954(20) 1 1.240(32)
Mo1_4 Mo 4 0.81555(21) 0.78295(31) 0.18872(21) 1 1.240(32)
Mo2_1 Mo 4 0.93302(20) -0.02227(32) 0.81247(21) 1 1.240(32)
Mo2_2 Mo 4 0.18514(22) -0.00286(29) 0.56296(21) 1 1.240(32)
Mo2_3 Mo 4 0.44078(19) -0.00833(31) 0.31753(20) 1 1.240(32)
Mo2_4 Mo 4 0.68543(21) -0.02571(30) 0.05908(21) 1 1.240(32)
P1_1 P 4 0.23667(25) 0.01425(40) 0.10844(23) 1 1.121(37)
P1_2 P 4 0.48488(23) 0.01071(39) 0.85589(23) 1 1.121(37)
P1_3 P 4 0.73290(23) 0.00358(38) 0.60826(23) 1 1.121(37)
P1_4 P 4 -0.01516(25) 0.01107(39) 0.35432(23) 1 1.121(37)
P2_1 P 4 0.07550(24) 0.30709(38) 0.94536(23) 1 1.121(37)
P2_2 P 4 0.33307(23) 0.30459(39) 0.70427(23) 1 1.121(37)
P2_3 P 4 0.57891(23) 0.31483(38) 0.44688(24) 1 1.121(37)
P2_4 P 4 0.82438(24) 0.31720(38) 0.19998(24) 1 1.121(37)
O1_1 O 4 0.74837(39) -0.05609(75) -0.02880(31) 1 1.474(30)
O1_2 O 4 0.00561(40) -0.00348(72) 0.73009(31) 1 1.474(30)
O1_3 O 4 0.25020(41) -0.00569(77) 0.47427(31) 1 1.474(30)
O1_4 O 4 0.50575(42) -0.01847(76) 0.22866(31) 1 1.474(30)
O1_5 O 4 0.84126(31) 0.55942(74) 0.37245(39) 1 1.474(30)
O1_6 O 4 0.09761(31) 0.52699(77) 0.12970(42) 1 1.474(30)
O1_7 O 4 0.35089(32) 0.51305(77) 0.88071(42) 1 1.474(30)
O1_8 O 4 0.59895(31) 0.51275(76) 0.62491(41) 1 1.474(30)
O2_1 O 4 0.86852(35) 0.78117(67) 0.09038(36) 1 1.474(30)
O2_2 O 4 0.12099(36) 0.77094(70) 0.84145(37) 1 1.474(30)
O2_3 O 4 0.37067(36) 0.77522(68) 0.59457(37) 1 1.474(30)
O2_4 O 4 0.62591(37) 0.78267(70) 0.35072(35) 1 1.474(30)
O2_5 O 4 -0.02309(35) 0.72383(70) 0.50708(37) 1 1.474(30)
O2_6 O 4 0.22060(36) 0.73275(67) 0.24935(35) 1 1.474(30)
O2_7 O 4 0.46415(36) 0.73540(69) -0.00296(36) 1 1.474(30)
O2_8 O 4 0.72955(35) 0.72403(68) 0.75888(37) 1 1.474(30)
O3_1 O 4 0.10986(37) 0.41498(55) -0.00903(37) 1 1.474(30)
O3_2 O 4 0.38656(34) 0.36207(59) 0.76261(35) 1 1.474(30)
O3_3 O 4 0.61890(36) 0.43170(56) 0.48023(35) 1 1.474(30)
O3_4 O 4 0.86022(39) 0.42726(55) 0.24093(38) 1 1.474(30)
O4_1 O 4 0.24664(40) 0.87204(47) 0.12121(41) 1 1.474(30)
O4_2 O 4 0.52865(37) 0.90254(53) 0.88889(39) 1 1.474(30)
O4_3 O 4 0.76645(41) 0.88966(54) 0.64861(40) 1 1.474(30)
O4_4 O 4 0.01824(40) 0.89558(53) 0.39462(41) 1 1.474(30)
O5_1 O 4 0.02712(32) 0.36357(53) 0.88053(32) 1 1.474(30)
O5_2 O 4 0.29679(31) 0.41607(64) 0.65828(31) 1 1.474(30)
O5_3 O 4 0.51921(34) 0.36060(52) 0.38734(35) 1 1.474(30)
O5_4 O 4 0.76746(34) 0.36752(52) 0.13850(34) 1 1.474(30)
O6_1 O 4 -0.01578(50) 0.85735(66) 0.86178(48) 1 1.474(30)
O6_2 O 4 0.24000(50) 0.88520(61) 0.61149(47) 1 1.474(30)
O6_3 O 4 0.47617(47) 0.84495(65) 0.35852(42) 1 1.474(30)
O6_4 O 4 0.72827(48) 0.85547(69) 0.11177(47) 1 1.474(30)
O7_1 O 4 0.88643(41) 0.80394(65) 0.74049(41) 1 1.474(30)
O7_2 O 4 0.12646(54) 0.81580(62) 0.49818(44) 1 1.474(30)
O7_3 O 4 0.36228(42) 0.85044(60) 0.23803(41) 1 1.474(30)
O7_4 O 4 0.61740(42) 0.80244(66) 0.00418(44) 1 1.474(30)
O8_1 O 4 -0.04331(47) 0.11088(71) 0.85978(45) 1 1.474(30)
O8_2 O 4 0.21720(48) 0.13664(64) 0.60018(45) 1 1.474(30)
O8_3 O 4 0.48917(41) 0.09199(66) 0.37051(45) 1 1.474(30)
O8_4 O 4 0.73106(45) 0.10681(72) 0.08528(47) 1 1.474(30)
O9_1 O 4 0.84092(52) 0.56701(70) 0.70914(52) 1 1.474(30)
O9_2 O 4 0.09049(50) 0.57328(67) 0.46251(51) 1 1.474(30)
O9_3 O 4 0.34661(47) 0.59988(66) 0.22523(46) 1 1.474(30)
O9_4 O 4 0.57774(46) 0.56733(69) -0.03541(48) 1 1.474(30)

loop_
_atom_type_symbol
_atom_type_scat_dispersion_real
_atom_type_scat_dispersion_imag
_atom_type_scat_Cromer_Mann_a1
_atom_type_scat_Cromer_Mann_b1
_atom_type_scat_Cromer_Mann_a2
_atom_type_scat_Cromer_Mann_b2
_atom_type_scat_Cromer_Mann_a3
_atom_type_scat_Cromer_Mann_b3
_atom_type_scat_Cromer_Mann_a4
_atom_type_scat_Cromer_Mann_b4
_atom_type_scat_Cromer_Mann_c
_atom_type_scat_source
Mo -1.6832 0.6857 3.7025 0.2772 17.2356 1.0958 12.8876 11.0040 3.7429 61.6584 4.3875 'International Tables Vol C 4.2.6.8 and 6.1.1.4'
O 0.0106 0.0060 3.0485 13.2771 2.2868 5.7011 1.5463 0.3239 0.8670 32.9089 0.2508 'International Tables Vol C 4.2.6.8 and 6.1.1.4'
P 0.1023 0.0942 6.4345 1.9067 4.1791 27.1570 1.7800 0.5260 1.4908 68.1645 1.1149 'International Tables Vol C 4.2.6.8 and 6.1.1.4'
